data_7110246
loop_
_publ_author_name
'Joanne W. L. Wong'
'Aaron Mailman'
'Stephen M. Winter'
'Craig M. Robertson'
'Rebecca J. Holmberg'
'Muralee Murugesu'
'Paul A. Dubed'
'Richard T. Oakley'

_publ_section_title
;
 Supramolecular architecture, crystal structure and transport properties
 of the prototypal oxobenzene-bridged bisdithiazolyl radical conductor
;
_journal_name_full Chem.Commun.
_journal_page_first 785
_journal_paper_doi 10.1039/c3cc46686h
_journal_volume 50
_journal_year 2014
_chemical_absolute_configuration ad
_chemical_formula_moiety 'C6 H N2 O S4'
_chemical_formula_sum 'C6 H N2 O S4'
_chemical_formula_weight 245.33
_chemical_name_common 'oxobenzene bisdithiazolyl'
_chemical_name_systematic
;
 ? 
;
_space_group_crystal_system orthorhombic
_space_group_IT_number 43
_space_group_name_Hall 'F 2 -2d'
_space_group_name_H-M_alt 'F d d 2'
_symmetry_space_group_name_Hall 'F 2 -2d'
_symmetry_space_group_name_H-M 'F d d 2'
_atom_sites_solution_hydrogens geom
_atom_sites_solution_primary direct
_atom_sites_solution_secondary difmap
_audit_creation_date 2012-09-05
_audit_creation_method
;
  Olex2 1.2-beta
  (compiled 2012.08.08 svn.r2439, GUI svn.r4300)
;
_cell_angle_alpha 90.00
_cell_angle_beta 90.00
_cell_angle_gamma 90.00
_cell_formula_units_Z 16
_cell_length_a 27.876(3)
_cell_length_b 31.252(4)
_cell_length_c 4.0004(5)
_cell_measurement_reflns_used 6808
_cell_measurement_temperature 296(2)
_cell_measurement_theta_max 26.89
_cell_measurement_theta_min 2.99
_cell_volume 3485.1(7)
_computing_cell_refinement 'Rigaku CrystalClear'
_computing_data_collection 'Rigaku CrystalClear'
_computing_data_reduction 'SAINT v7.68A (Bruker, 2009)'
_computing_molecular_graphics
;
O. V. Dolomanov, L. J. Bourhis, R. J. Gildea, J. A. K. Howard and H. Puschmann,
OLEX2: a complete structure solution, refinement and analysis program.
J. Appl. Cryst. (2009). 42, 339-341.
;
_computing_publication_material
;
O. V. Dolomanov, L. J. Bourhis, R. J. Gildea, J. A. K. Howard and H. Puschmann,
OLEX2: a complete structure solution, refinement and analysis program.
J. Appl. Cryst. (2009). 42, 339-341.
;
_computing_structure_refinement
;
XL, G.M. Sheldrick, Acta Cryst.
(2008). A64, 112-122
;
_computing_structure_solution 'SHELXS-97 (Sheldrick, 2008)'
_diffrn_ambient_temperature 296.15
_diffrn_measured_fraction_theta_full 0.993
_diffrn_measured_fraction_theta_max 0.993
_diffrn_measurement_device_type Synchrotron
_diffrn_measurement_method 'phi and omega scans'
_diffrn_radiation_monochromator 'fine-focus mirrors'
_diffrn_radiation_type Synchrotron
_diffrn_radiation_wavelength 0.6889
_diffrn_reflns_av_R_equivalents 0.0418
_diffrn_reflns_av_unetI/netI 0.0274
_diffrn_reflns_limit_h_max 34
_diffrn_reflns_limit_h_min -33
_diffrn_reflns_limit_k_max 39
_diffrn_reflns_limit_k_min -39
_diffrn_reflns_limit_l_max 5
_diffrn_reflns_limit_l_min -5
_diffrn_reflns_number 14327
_diffrn_reflns_theta_full 26.93
_diffrn_reflns_theta_max 26.93
_diffrn_reflns_theta_min 1.96
_diffrn_source synchrotron
_diffrn_standards_number 0
_exptl_absorpt_coefficient_mu 1.042
_exptl_absorpt_correction_T_max 0.7455
_exptl_absorpt_correction_T_min 0.6924
_exptl_absorpt_correction_type empirical
_exptl_absorpt_process_details sadabs
_exptl_crystal_colour black
_exptl_crystal_density_diffrn 1.870
_exptl_crystal_density_method 'not measured'
_exptl_crystal_description needle
_exptl_crystal_F_000 1968
_exptl_crystal_size_max 0.120
_exptl_crystal_size_mid 0.010
_exptl_crystal_size_min 0.002
_refine_diff_density_max 0.227
_refine_diff_density_min -0.169
_refine_diff_density_rms 0.044
_refine_ls_abs_structure_details 'Flack H D (1983), Acta Cryst. A39, 876-881'
_refine_ls_abs_structure_Flack 0.06(8)
_refine_ls_extinction_method none
_refine_ls_goodness_of_fit_ref 1.114
_refine_ls_hydrogen_treatment refall
_refine_ls_matrix_type full
_refine_ls_number_parameters 122
_refine_ls_number_reflns 1873
_refine_ls_number_restraints 1
_refine_ls_restrained_S_all 1.113
_refine_ls_R_factor_all 0.0256
_refine_ls_R_factor_gt 0.0235
_refine_ls_shift/su_max 0.001
_refine_ls_shift/su_mean 0.000
_refine_ls_structure_factor_coef Fsqd
_refine_ls_weighting_details 'calc w=1/[\s^2^(Fo^2^)+(0.0274P)^2^+0.1323P] where P=(Fo^2^+2Fc^2^)/3'
_refine_ls_weighting_scheme calc
_refine_ls_wR_factor_gt 0.0524
_refine_ls_wR_factor_ref 0.0533
_reflns_number_gt 1771
_reflns_number_total 1873
_reflns_threshold_expression >2sigma(I)
_cod_data_source_file c3cc46686h.txt
_cod_data_source_block rtfdd2
_cod_original_cell_volume 3485.2(7)
_cod_database_code 7110246

loop_
_space_group_symop_id
_space_group_symop_operation_xyz
1 'x, y, z'
2 '-x, -y, z'
3 'x+1/4, -y+1/4, z+1/4'
4 '-x+1/4, y+1/4, z+1/4'
5 'x, y+1/2, z+1/2'
6 '-x, -y+1/2, z+1/2'
7 'x+1/4, -y+3/4, z+3/4'
8 '-x+1/4, y+3/4, z+3/4'
9 'x+1/2, y, z+1/2'
10 '-x+1/2, -y, z+1/2'
11 'x+3/4, -y+1/4, z+3/4'
12 '-x+3/4, y+1/4, z+3/4'
13 'x+1/2, y+1/2, z'
14 '-x+1/2, -y+1/2, z'
15 'x+3/4, -y+3/4, z+1/4'
16 '-x+3/4, y+3/4, z+1/4'

loop_
_atom_site_label
_atom_site_type_symbol
_atom_site_fract_x
_atom_site_fract_y
_atom_site_fract_z
_atom_site_U_iso_or_equiv
_atom_site_adp_type
_atom_site_occupancy
_atom_site_symmetry_multiplicity
_atom_site_calc_flag
C1 C 0.36277(8) 0.58561(6) 0.0273(6) 0.0301(5) Uani 1 1 d
C2 C 0.38117(7) 0.54100(6) 0.1232(6) 0.0280(4) Uani 1 1 d
C3 C 0.34999(7) 0.51071(6) 0.3071(5) 0.0287(5) Uani 1 1 d
C4 C 0.30280(7) 0.52163(6) 0.4160(6) 0.0296(4) Uani 1 1 d
C5 C 0.28504(7) 0.56411(6) 0.3462(5) 0.0273(4) Uani 1 1 d
C6 C 0.31325(7) 0.59640(6) 0.1662(5) 0.0271(4) Uani 1 1 d
N1 N 0.29427(6) 0.63650(5) 0.1175(5) 0.0360(4) Uani 1 1 d
N2 N 0.42624(6) 0.52893(6) 0.0322(5) 0.0393(5) Uani 1 1 d
O1 O 0.38648(6) 0.61060(5) -0.1582(5) 0.0466(4) Uani 1 1 d
S1 S 0.23902(2) 0.644890(16) 0.27687(16) 0.03775(15) Uani 1 1 d
S2 S 0.226415(19) 0.581719(17) 0.47338(15) 0.03392(14) Uani 1 1 d
S3 S 0.376853(19) 0.459296(16) 0.37644(16) 0.03613(14) Uani 1 1 d
S4 S 0.44209(2) 0.478976(18) 0.13848(17) 0.04133(16) Uani 1 1 d
H4 H 0.2818(8) 0.5009(7) 0.548(6) 0.033(6) Uiso 1 1 d

loop_
_atom_site_aniso_label
_atom_site_aniso_U_11
_atom_site_aniso_U_22
_atom_site_aniso_U_33
_atom_site_aniso_U_23
_atom_site_aniso_U_13
_atom_site_aniso_U_12
C1 0.0263(11) 0.0266(11) 0.0373(11) 0.0011(9) 0.0010(9) -0.0042(8)
C2 0.0215(11) 0.0288(10) 0.0338(10) -0.0016(9) -0.0005(9) -0.0009(8)
C3 0.0261(11) 0.0253(9) 0.0348(12) -0.0001(8) -0.0047(9) -0.0001(8)
C4 0.0269(11) 0.0272(9) 0.0348(11) 0.0048(9) 0.0028(10) -0.0041(8)
C5 0.0221(10) 0.0307(10) 0.0291(10) -0.0013(9) 0.0009(9) -0.0010(8)
C6 0.0230(11) 0.0259(9) 0.0325(11) -0.0012(9) -0.0007(9) -0.0008(8)
N1 0.0311(10) 0.0283(8) 0.0484(11) 0.0019(8) 0.0040(9) -0.0001(7)
N2 0.0279(10) 0.0333(10) 0.0567(13) 0.0009(9) 0.0025(10) 0.0011(8)
O1 0.0368(9) 0.0358(8) 0.0672(12) 0.0130(8) 0.0174(9) -0.0012(7)
S1 0.0326(3) 0.0311(3) 0.0496(3) 0.0021(2) 0.0059(3) 0.0058(2)
S2 0.0261(3) 0.0346(3) 0.0410(3) 0.0013(2) 0.0069(2) 0.0007(2)
S3 0.0288(3) 0.0284(3) 0.0511(3) 0.0057(2) -0.0021(3) 0.0015(2)
S4 0.0271(3) 0.0361(3) 0.0608(4) 0.0031(3) 0.0030(3) 0.0053(2)

loop_
_atom_type_symbol
_atom_type_description
_atom_type_scat_dispersion_real
_atom_type_scat_dispersion_imag
_atom_type_scat_source
C C 0.0033 0.0016 'International Tables Vol C Tables 4.2.6.8 and 6.1.1.4'
H H 0.0000 0.0000 'International Tables Vol C Tables 4.2.6.8 and 6.1.1.4'
N N 0.0061 0.0033 'International Tables Vol C Tables 4.2.6.8 and 6.1.1.4'
O O 0.0106 0.0060 'International Tables Vol C Tables 4.2.6.8 and 6.1.1.4'
S S 0.1246 0.1234 'International Tables Vol C Tables 4.2.6.8 and 6.1.1.4'

loop_
_geom_angle_atom_site_label_1
_geom_angle_atom_site_label_2
_geom_angle_atom_site_label_3
_geom_angle
C3 S3 S4 91.63(7)
N2 S4 S3 98.99(7)
N1 S1 S2 98.30(6)
C5 S2 S1 91.66(7)
N2 C2 C1 119.56(18)
N2 C2 C3 119.83(17)
C3 C2 C1 120.59(17)
O1 C1 C2 122.24(19)
O1 C1 C6 123.40(17)
C6 C1 C2 114.34(17)
C3 C4 C5 118.48(18)
C6 N1 S1 116.08(14)
N1 C6 C1 119.89(17)
N1 C6 C5 119.34(17)
C5 C6 C1 120.76(17)
C2 N2 S4 115.67(15)
C2 C3 S3 113.85(15)
C4 C3 S3 123.48(15)
C4 C3 C2 122.67(17)
C4 C5 S2 122.57(15)
C4 C5 C6 122.88(18)
C6 C5 S2 114.55(14)

loop_
_geom_bond_atom_site_label_1
_geom_bond_atom_site_label_2
_geom_bond_distance
S3 S4 2.1427(8)
S3 C3 1.7944(19)
S4 N2 1.6774(19)
S1 S2 2.1539(8)
S1 N1 1.6872(19)
S2 C5 1.798(2)
C2 C1 1.534(3)
C2 N2 1.361(3)
C2 C3 1.481(3)
C1 O1 1.264(2)
C1 C6 1.526(3)
C4 C3 1.427(3)
C4 C5 1.444(3)
N1 C6 1.374(2)
C6 C5 1.468(3)
